data_4316550
loop_
_publ_author_name
'Oindrila Sengupta'
'Partha Sarathi Mukherjee'

_publ_section_title
;
 Mixed Azide and 5-(Pyrimidyl)tetrazole Bridged Co(II)/Mn(II) Polymers:
 Synthesis, Crystal Structures, Ferroelectric and Magnetic Behavior
;
_journal_name_full 'Inorganic Chemistry'
_journal_page_first 8583
_journal_page_last 8590
_journal_paper_doi 10.1021/ic101213q
_journal_volume 49
_journal_year 2010
_chemical_formula_moiety 'C5 H3 Co N9 O'
_chemical_formula_sum 'C5 H3 Co N9 O'
_chemical_formula_weight 264.09
_chemical_name_systematic
;
 ?
;
_space_group_IT_number 41
_symmetry_cell_setting orthorhombic
_symmetry_space_group_name_Hall 'A 2 -2ab'
_symmetry_space_group_name_H-M 'A b a 2'
_atom_sites_solution_hydrogens geom
_atom_sites_solution_primary direct
_atom_sites_solution_secondary difmap
_audit_creation_method SHELXL-97
_cell_angle_alpha 90.00
_cell_angle_beta 90.00
_cell_angle_gamma 90.00
_cell_formula_units_Z 8
_cell_length_a 11.0858(7)
_cell_length_b 22.4539(14)
_cell_length_c 7.2261(5)
_cell_measurement_reflns_used 2220
_cell_measurement_temperature 293(2)
_cell_measurement_theta_max 30.6
_cell_measurement_theta_min 1.8
_cell_volume 1798.7(2)
_computing_cell_refinement 'Bruker SMART'
_computing_data_collection 'Bruker SMART'
_computing_data_reduction 'Bruker SAINT'
_computing_molecular_graphics 'ORTEP-3 for Windows (Farrugia, 1999)'
_computing_publication_material WinGX
_computing_structure_refinement 'SHELXL-97 (Sheldrick, 2008)'
_computing_structure_solution 'SHELXS97 (Sheldrick, 2008)'
_diffrn_ambient_temperature 293(2)
_diffrn_measured_fraction_theta_full 0.997
_diffrn_measured_fraction_theta_max 0.997
_diffrn_measurement_device_type 'CCD area detector'
_diffrn_measurement_method 'phi and omega scans'
_diffrn_radiation_monochromator graphite
_diffrn_radiation_source 'fine-focus sealed tube'
_diffrn_radiation_type MoK\a
_diffrn_radiation_wavelength 0.71073
_diffrn_reflns_av_R_equivalents 0.0564
_diffrn_reflns_av_sigmaI/netI 0.0547
_diffrn_reflns_limit_h_max 15
_diffrn_reflns_limit_h_min -13
_diffrn_reflns_limit_k_max 31
_diffrn_reflns_limit_k_min -32
_diffrn_reflns_limit_l_max 10
_diffrn_reflns_limit_l_min -10
_diffrn_reflns_number 11649
_diffrn_reflns_theta_full 30.57
_diffrn_reflns_theta_max 30.57
_diffrn_reflns_theta_min 1.81
_exptl_absorpt_coefficient_mu 1.903
_exptl_absorpt_correction_T_max 0.7021
_exptl_absorpt_correction_T_min 0.6581
_exptl_absorpt_correction_type empirical
_exptl_absorpt_process_details SADABS
_exptl_crystal_colour red
_exptl_crystal_density_diffrn 1.950
_exptl_crystal_density_method 'not measured'
_exptl_crystal_description 'block shaped'
_exptl_crystal_F_000 1048
_exptl_crystal_size_max 0.24
_exptl_crystal_size_mid 0.22
_exptl_crystal_size_min 0.20
_refine_diff_density_max 0.448
_refine_diff_density_min -0.319
_refine_diff_density_rms 0.081
_refine_ls_abs_structure_details 'Flack H D (1983), Acta Cryst. A39, 876-881'
_refine_ls_abs_structure_Flack 0.00(2)
_refine_ls_extinction_method none
_refine_ls_goodness_of_fit_ref 1.017
_refine_ls_hydrogen_treatment constr
_refine_ls_matrix_type full
_refine_ls_number_parameters 145
_refine_ls_number_reflns 2731
_refine_ls_number_restraints 1
_refine_ls_restrained_S_all 1.017
_refine_ls_R_factor_all 0.0567
_refine_ls_R_factor_gt 0.0352
_refine_ls_shift/su_max 0.001
_refine_ls_shift/su_mean 0.000
_refine_ls_structure_factor_coef Fsqd
_refine_ls_weighting_details 'calc w=1/[\s^2^(Fo^2^)+(0.0331P)^2^+0.0000P] where P=(Fo^2^+2Fc^2^)/3'
_refine_ls_weighting_scheme calc
_refine_ls_wR_factor_gt 0.0698
_refine_ls_wR_factor_ref 0.0790
_reflns_number_gt 2085
_reflns_number_total 2731
_reflns_threshold_expression >2\s(I)
_cod_data_source_file ic101213q_si_002_1.cif
_cod_data_source_block 1_
_cod_database_code 4316550

loop_
_symmetry_equiv_pos_as_xyz
'x, y, z'
'-x+1/2, y+1/2, z'
'x+1/2, -y+1/2, z'
'-x, -y, z'
'x, y+1/2, z+1/2'
'-x+1/2, y+1, z+1/2'
'x+1/2, -y+1, z+1/2'
'-x, -y+1/2, z+1/2'

loop_
_atom_site_label
_atom_site_type_symbol
_atom_site_fract_x
_atom_site_fract_y
_atom_site_fract_z
_atom_site_U_iso_or_equiv
_atom_site_adp_type
_atom_site_occupancy
_atom_site_symmetry_multiplicity
_atom_site_calc_flag
_atom_site_refinement_flags
_atom_site_disorder_assembly
_atom_site_disorder_group
Co1 Co 0.43341(3) 0.414456(14) 0.56271(8) 0.02160(10) Uani 1 1 d . . .
O1 O 0.4598(2) 0.42320(10) 0.8464(3) 0.0295(5) Uani 1 1 d . . .
N1 N 0.4048(3) 0.39629(15) 0.2748(4) 0.0348(7) Uani 1 1 d . . .
N2 N 0.3131(2) 0.38310(11) 0.2047(4) 0.0247(5) Uani 1 1 d . . .
N3 N 0.2251(2) 0.36736(11) 0.1272(4) 0.0309(6) Uani 1 1 d . . .
N4 N 0.5522(2) 0.33641(10) 0.5391(5) 0.0264(7) Uani 1 1 d . . .
N5 N 0.7468(3) 0.30924(12) 0.4222(4) 0.0342(7) Uani 1 1 d . . .
N6 N 0.6069(2) 0.45090(11) 0.5250(3) 0.0244(7) Uani 1 1 d . . .
N7 N 0.6611(2) 0.50426(10) 0.5277(4) 0.0253(7) Uani 1 1 d . . .
N8 N 0.7775(2) 0.49720(12) 0.4950(4) 0.0294(6) Uani 1 1 d . . .
N9 N 0.8018(2) 0.43924(12) 0.4705(4) 0.0299(6) Uani 1 1 d . . .
C1 C 0.6953(3) 0.41244(13) 0.4892(4) 0.0258(6) Uani 1 1 d . . .
C2 C 0.6651(3) 0.34821(14) 0.4820(4) 0.0255(6) Uani 1 1 d . . .
C3 C 0.5178(3) 0.27966(14) 0.5307(5) 0.0314(9) Uani 1 1 d . . .
H3 H 0.4399 0.2696 0.5667 0.038 Uiso 1 1 calc R . .
C4 C 0.5953(4) 0.23492(15) 0.4696(5) 0.0376(8) Uani 1 1 d . . .
H4 H 0.5719 0.1951 0.4665 0.045 Uiso 1 1 calc R . .
C5 C 0.7081(3) 0.25293(15) 0.4143(5) 0.0385(9) Uani 1 1 d . . .
H5 H 0.7607 0.2242 0.3686 0.046 Uiso 1 1 calc R . .

loop_
_atom_site_aniso_label
_atom_site_aniso_U_11
_atom_site_aniso_U_22
_atom_site_aniso_U_33
_atom_site_aniso_U_23
_atom_site_aniso_U_13
_atom_site_aniso_U_12
Co1 0.01697(16) 0.02215(16) 0.02567(18) 0.0005(2) 0.0006(2) -0.00030(14)
O1 0.0235(11) 0.0393(14) 0.0259(13) -0.0028(10) -0.0011(10) -0.0006(10)
N1 0.0280(15) 0.0479(18) 0.0285(15) -0.0045(15) -0.0042(13) 0.0013(13)
N2 0.0256(13) 0.0255(13) 0.0230(12) 0.0023(11) 0.0016(11) 0.0082(11)
N3 0.0224(14) 0.0337(14) 0.0366(16) -0.0012(12) -0.0046(11) 0.0071(11)
N4 0.0211(11) 0.0231(10) 0.035(2) -0.0006(12) 0.0007(13) -0.0018(9)
N5 0.0307(15) 0.0271(14) 0.0449(18) -0.0061(13) 0.0033(13) 0.0046(12)
N6 0.0197(11) 0.0230(12) 0.0305(19) 0.0008(10) 0.0038(10) -0.0009(9)
N7 0.0182(12) 0.0261(12) 0.0317(19) -0.0026(11) 0.0007(11) -0.0027(9)
N8 0.0217(14) 0.0261(13) 0.0403(16) 0.0002(11) 0.0038(11) -0.0001(10)
N9 0.0251(14) 0.0249(13) 0.0397(16) -0.0028(12) 0.0062(12) -0.0015(11)
C1 0.0237(15) 0.0260(15) 0.0276(14) -0.0002(13) 0.0023(13) 0.0004(12)
C2 0.0229(15) 0.0251(15) 0.0285(15) -0.0014(13) -0.0012(13) -0.0010(12)
C3 0.0272(14) 0.0295(14) 0.037(3) 0.0028(13) -0.0010(15) -0.0032(12)
C4 0.044(2) 0.0245(17) 0.044(2) -0.0007(15) -0.0068(16) 0.0012(15)
C5 0.043(2) 0.0296(17) 0.043(2) -0.0046(16) -0.0045(17) 0.0113(16)

loop_
_atom_type_symbol
_atom_type_description
_atom_type_scat_dispersion_real
_atom_type_scat_dispersion_imag
_atom_type_scat_source
C C 0.0033 0.0016 'International Tables Vol C Tables 4.2.6.8 and 6.1.1.4'
H H 0.0000 0.0000 'International Tables Vol C Tables 4.2.6.8 and 6.1.1.4'
N N 0.0061 0.0033 'International Tables Vol C Tables 4.2.6.8 and 6.1.1.4'
O O 0.0106 0.0060 'International Tables Vol C Tables 4.2.6.8 and 6.1.1.4'
Co Co 0.3494 0.9721 'International Tables Vol C Tables 4.2.6.8 and 6.1.1.4'

loop_
_geom_angle_atom_site_label_1
_geom_angle_atom_site_label_2
_geom_angle_atom_site_label_3
_geom_angle
_geom_angle_site_symmetry_1
_geom_angle_site_symmetry_3
_geom_angle_publ_flag
O1 Co1 N3 86.94(10) . 6_545 ?
O1 Co1 N6 87.85(10) . . ?
N3 Co1 N6 170.48(10) 6_545 . ?
O1 Co1 N7 96.08(9) . 4_665 ?
N3 Co1 N7 92.64(9) 6_545 4_665 ?
N6 Co1 N7 95.83(9) . 4_665 ?
O1 Co1 N1 174.42(12) . . ?
N3 Co1 N1 89.75(12) 6_545 . ?
N6 Co1 N1 94.79(11) . . ?
N7 Co1 N1 88.56(11) 4_665 . ?
O1 Co1 N4 93.88(11) . . ?
N3 Co1 N4 96.72(10) 6_545 . ?
N6 Co1 N4 75.69(9) . . ?
N7 Co1 N4 166.67(12) 4_665 . ?
N1 Co1 N4 82.04(13) . . ?
N2 N1 Co1 126.5(2) . . ?
N1 N2 N3 175.7(3) . . ?
N2 N3 Co1 130.2(2) . 6_544 ?
C3 N4 C2 116.2(3) . . ?
C3 N4 Co1 126.5(2) . . ?
C2 N4 Co1 115.11(19) . . ?
C2 N5 C5 114.7(3) . . ?
C1 N6 N7 104.6(2) . . ?
C1 N6 Co1 116.4(2) . . ?
N7 N6 Co1 138.95(19) . . ?
N8 N7 N6 109.1(2) . . ?
N8 N7 Co1 127.41(19) . 4_665 ?
N6 N7 Co1 123.33(18) . 4_665 ?
N7 N8 N9 109.6(2) . . ?
C1 N9 N8 104.3(2) . . ?
N6 C1 N9 112.3(3) . . ?
N6 C1 C2 118.2(3) . . ?
N9 C1 C2 129.5(3) . . ?
N5 C2 N4 127.1(3) . . ?
N5 C2 C1 119.8(3) . . ?
N4 C2 C1 113.1(3) . . ?
N4 C3 C4 121.9(3) . . ?
C5 C4 C3 116.2(3) . . ?
N5 C5 C4 123.9(3) . . ?

loop_
_geom_bond_atom_site_label_1
_geom_bond_atom_site_label_2
_geom_bond_distance
_geom_bond_site_symmetry_2
_geom_bond_publ_flag
Co1 O1 2.080(2) . ?
Co1 N3 2.103(2) 6_545 ?
Co1 N6 2.108(2) . ?
Co1 N7 2.120(2) 4_665 ?
Co1 N1 2.144(3) . ?
Co1 N4 2.199(2) . ?
N1 N2 1.174(4) . ?
N2 N3 1.179(3) . ?
N3 Co1 2.103(2) 6_544 ?
N4 C3 1.331(4) . ?
N4 C2 1.344(4) . ?
N5 C2 1.331(4) . ?
N5 C5 1.336(4) . ?
N6 C1 1.331(4) . ?
N6 N7 1.340(3) . ?
N7 N8 1.321(3) . ?
N7 Co1 2.120(2) 4_665 ?
N8 N9 1.341(4) . ?
N9 C1 1.332(4) . ?
C1 C2 1.482(4) . ?
C3 C4 1.393(5) . ?
C4 C5 1.374(5) . ?

loop_
_geom_torsion_atom_site_label_1
_geom_torsion_atom_site_label_2
_geom_torsion_atom_site_label_3
_geom_torsion_atom_site_label_4
_geom_torsion
_geom_torsion_site_symmetry_1
_geom_torsion_site_symmetry_2
_geom_torsion_site_symmetry_3
_geom_torsion_site_symmetry_4
_geom_torsion_publ_flag
O1 Co1 N1 N2 74.2(11) . . . . ?
N3 Co1 N1 N2 20.6(3) 6_545 . . . ?
N6 Co1 N1 N2 -167.8(3) . . . . ?
N7 Co1 N1 N2 -72.1(3) 4_665 . . . ?
N4 Co1 N1 N2 117.4(3) . . . . ?
Co1 N1 N2 N3 -142(4) . . . . ?
N1 N2 N3 Co1 -147(4) . . . 6_544 ?
O1 Co1 N4 C3 99.7(3) . . . . ?
N3 Co1 N4 C3 12.3(4) 6_545 . . . ?
N6 Co1 N4 C3 -173.5(4) . . . . ?
N7 Co1 N4 C3 -122.0(4) 4_665 . . . ?
N1 Co1 N4 C3 -76.5(3) . . . . ?
O1 Co1 N4 C2 -97.9(3) . . . . ?
N3 Co1 N4 C2 174.7(3) 6_545 . . . ?
N6 Co1 N4 C2 -11.1(3) . . . . ?
N7 Co1 N4 C2 40.4(6) 4_665 . . . ?
N1 Co1 N4 C2 85.9(3) . . . . ?
O1 Co1 N6 C1 100.7(2) . . . . ?
N3 Co1 N6 C1 43.8(7) 6_545 . . . ?
N7 Co1 N6 C1 -163.4(2) 4_665 . . . ?
N1 Co1 N6 C1 -74.4(2) . . . . ?
N4 Co1 N6 C1 6.1(2) . . . . ?
O1 Co1 N6 N7 -78.3(3) . . . . ?
N3 Co1 N6 N7 -135.1(6) 6_545 . . . ?
N7 Co1 N6 N7 17.6(3) 4_665 . . . ?
N1 Co1 N6 N7 106.7(3) . . . . ?
N4 Co1 N6 N7 -172.8(3) . . . . ?
C1 N6 N7 N8 -0.2(3) . . . . ?
Co1 N6 N7 N8 178.9(2) . . . . ?
C1 N6 N7 Co1 176.3(2) . . . 4_665 ?
Co1 N6 N7 Co1 -4.7(4) . . . 4_665 ?
N6 N7 N8 N9 0.0(3) . . . . ?
Co1 N7 N8 N9 -176.3(2) 4_665 . . . ?
N7 N8 N9 C1 0.2(3) . . . . ?
N7 N6 C1 N9 0.3(4) . . . . ?
Co1 N6 C1 N9 -179.0(2) . . . . ?
N7 N6 C1 C2 178.3(3) . . . . ?
Co1 N6 C1 C2 -1.0(4) . . . . ?
N8 N9 C1 N6 -0.4(4) . . . . ?
N8 N9 C1 C2 -178.1(3) . . . . ?
C5 N5 C2 N4 2.3(5) . . . . ?
C5 N5 C2 C1 -177.4(3) . . . . ?
C3 N4 C2 N5 -1.7(5) . . . . ?
Co1 N4 C2 N5 -165.9(3) . . . . ?
C3 N4 C2 C1 178.0(3) . . . . ?
Co1 N4 C2 C1 13.7(4) . . . . ?
N6 C1 C2 N5 170.9(3) . . . . ?
N9 C1 C2 N5 -11.5(5) . . . . ?
N6 C1 C2 N4 -8.8(4) . . . . ?
N9 C1 C2 N4 168.8(4) . . . . ?
C2 N4 C3 C4 1.2(5) . . . . ?
Co1 N4 C3 C4 163.4(3) . . . . ?
N4 C3 C4 C5 -1.5(5) . . . . ?
C2 N5 C5 C4 -2.6(5) . . . . ?
C3 C4 C5 N5 2.3(5) . . . . ?
